data_7024414
loop_
_publ_author_name
'Mulyana, Yanyan'
'Poneti, Giordano'
'Moubaraki, Boujemaa'
'Murray, Keith S.'
'Abrahams, Brendan F.'
'Sorace, Lorenzo'
'Boskovic, Colette'

_publ_section_title
;
 Solvation effects on the valence tautomeric transition of a cobalt
 complex in the solid state
;
_journal_issue 20
_journal_name_full 'Dalton Transactions'
_journal_page_first 4757
_journal_paper_doi 10.1039/b916749h
_journal_volume 39
_journal_year 2010
_chemical_formula_sum 'C81 H105 Co2 N5 O8'
_chemical_formula_weight 1394.63
_chemical_name_systematic
;
?
;
_space_group_IT_number 14
_symmetry_cell_setting monoclinic
_symmetry_space_group_name_Hall '-P 2ybc'
_symmetry_space_group_name_H-M 'P 1 21/c 1'
_atom_sites_solution_hydrogens geom
_atom_sites_solution_primary direct
_atom_sites_solution_secondary difmap
_audit_creation_method SHELXL-97
_cell_angle_alpha 90.00
_cell_angle_beta 107.490(3)
_cell_angle_gamma 90.00
_cell_formula_units_Z 2
_cell_length_a 16.836(4)
_cell_length_b 19.038(6)
_cell_length_c 12.611(4)
_cell_measurement_temperature 295(2)
_cell_volume 3855(2)
_computing_structure_refinement 'SHELXL-97 (Sheldrick, 1997)'
_diffrn_ambient_temperature 295(2)
_diffrn_measured_fraction_theta_full 0.974
_diffrn_measured_fraction_theta_max 0.974
_diffrn_radiation_monochromator graphite
_diffrn_radiation_source 'fine-focus sealed tube'
_diffrn_radiation_type CuK\a
_diffrn_radiation_wavelength 1.54184
_diffrn_reflns_av_R_equivalents 0.0577
_diffrn_reflns_av_sigmaI/netI 0.0660
_diffrn_reflns_limit_h_max 14
_diffrn_reflns_limit_h_min -17
_diffrn_reflns_limit_k_max 18
_diffrn_reflns_limit_k_min -19
_diffrn_reflns_limit_l_max 12
_diffrn_reflns_limit_l_min -12
_diffrn_reflns_number 9136
_diffrn_reflns_theta_full 51.50
_diffrn_reflns_theta_max 51.50
_diffrn_reflns_theta_min 2.75
_exptl_absorpt_coefficient_mu 3.816
_exptl_absorpt_correction_T_max 0.5166
_exptl_absorpt_correction_T_min 0.2978
_exptl_absorpt_correction_type multi-scan
_exptl_absorpt_process_details SADABS
_exptl_crystal_colour 'dark green'
_exptl_crystal_density_diffrn 1.191
_exptl_crystal_density_method 'not measured'
_exptl_crystal_description block
_exptl_crystal_F_000 1476
_exptl_crystal_size_max 0.42
_exptl_crystal_size_mid 0.24
_exptl_crystal_size_min 0.20
_refine_diff_density_max 0.562
_refine_diff_density_min -0.531
_refine_diff_density_rms 0.067
_refine_ls_extinction_method none
_refine_ls_goodness_of_fit_ref 1.135
_refine_ls_hydrogen_treatment constr
_refine_ls_matrix_type full
_refine_ls_number_parameters 421
_refine_ls_number_reflns 4111
_refine_ls_number_restraints 0
_refine_ls_restrained_S_all 1.135
_refine_ls_R_factor_all 0.1005
_refine_ls_R_factor_gt 0.0673
_refine_ls_shift/su_max 0.000
_refine_ls_shift/su_mean 0.000
_refine_ls_structure_factor_coef Fsqd
_refine_ls_weighting_details 'calc w=1/[\s^2^(Fo^2^)+(0.0900P)^2^+0.0000P] where P=(Fo^2^+2Fc^2^)/3'
_refine_ls_weighting_scheme calc
_refine_ls_wR_factor_gt 0.1652
_refine_ls_wR_factor_ref 0.1750
_reflns_number_gt 2661
_reflns_number_total 4111
_reflns_threshold_expression >2sigma(I)
_cod_data_source_file b916749h.txt
_cod_data_source_block compound_1_py_rt
_cod_original_sg_symbol_H-M P2(1)/c
_cod_database_code 7024414

loop_
_symmetry_equiv_pos_as_xyz
'x, y, z'
'-x, y+1/2, -z+1/2'
'-x, -y, -z'
'x, -y-1/2, z-1/2'

loop_
_atom_site_label
_atom_site_type_symbol
_atom_site_fract_x
_atom_site_fract_y
_atom_site_fract_z
_atom_site_U_iso_or_equiv
_atom_site_adp_type
_atom_site_occupancy
_atom_site_symmetry_multiplicity
_atom_site_calc_flag
_atom_site_refinement_flags
_atom_site_disorder_assembly
_atom_site_disorder_group
C40 C 0.9842(6) 0.9186(6) 0.5069(10) 0.173(4) Uiso 0.50 1 d P . .
N3 N 0.9842(6) 0.9186(6) 0.5069(10) 0.173(4) Uiso 0.50 1 d P . .
C41 C 0.9535(7) 0.9585(8) 0.4120(11) 0.182(5) Uiso 1 1 d . . .
C39 C 1.0308(8) 0.9609(8) 0.6021(11) 0.201(5) Uiso 1 1 d . . .
C10A C 0.2070(11) 0.2374(8) 0.5807(18) 0.081(6) Uiso 0.51(3) 1 d P A 1
H10A H 0.1832 0.1917 0.5608 0.121 Uiso 0.51(3) 1 calc PR A 1
H10B H 0.1647 0.2691 0.5883 0.121 Uiso 0.51(3) 1 calc PR A 1
H10C H 0.2507 0.2346 0.6500 0.121 Uiso 0.51(3) 1 calc PR A 1
C10B C 0.1733(12) 0.2213(9) 0.517(2) 0.088(7) Uiso 0.49(3) 1 d P A 2
H10D H 0.1621 0.1796 0.4720 0.132 Uiso 0.49(3) 1 calc PR A 2
H10E H 0.1236 0.2492 0.5015 0.132 Uiso 0.49(3) 1 calc PR A 2
H10F H 0.1911 0.2085 0.5941 0.132 Uiso 0.49(3) 1 calc PR A 2
Co1 Co 0.5000 0.0000 0.5000 0.0462(4) Uani 1 2 d S . .
Co2 Co 0.0000 0.0000 0.0000 0.0488(4) Uani 1 2 d S . .
O3 O -0.0408(2) 0.08910(17) 0.0218(3) 0.0517(10) Uani 1 1 d . . .
O4 O 0.0783(2) 0.03801(19) -0.0635(3) 0.0533(10) Uani 1 1 d . . .
O2 O 0.5077(2) 0.09840(19) 0.4394(3) 0.0543(10) Uani 1 1 d . . .
C3 C -0.0998(3) 0.0832(3) 0.0706(4) 0.0444(14) Uani 1 1 d . . .
O1 O 0.4031(2) 0.0446(2) 0.5364(3) 0.0581(10) Uani 1 1 d . . .
N1 N 0.5813(3) 0.0306(3) 0.6565(4) 0.0542(12) Uani 1 1 d . . .
C4 C 0.1207(3) -0.0125(3) -0.0922(4) 0.0428(14) Uani 1 1 d . . .
C5 C 0.4388(3) 0.2114(3) 0.4136(4) 0.0492(14) Uani 1 1 d . . .
C1 C 0.3927(3) 0.1101(3) 0.5048(4) 0.0494(14) Uani 1 1 d . . .
C18 C -0.1392(3) 0.1405(3) 0.1035(4) 0.0480(14) Uani 1 1 d . . .
C20 C -0.2244(3) 0.0554(3) 0.1721(4) 0.0512(15) Uani 1 1 d . . .
C13 C 0.5005(3) 0.2466(3) 0.3630(5) 0.0625(17) Uani 1 1 d . . .
C2 C 0.4492(3) 0.1394(3) 0.4502(4) 0.0484(15) Uani 1 1 d . . .
C8 C 0.3261(3) 0.1512(3) 0.5173(5) 0.0572(16) Uani 1 1 d . . .
H8 H 0.2895 0.1317 0.5516 0.069 Uiso 1 1 calc R . .
C19 C -0.2008(3) 0.1249(3) 0.1526(4) 0.0546(15) Uani 1 1 d . . .
H19 H -0.2283 0.1621 0.1740 0.066 Uiso 1 1 calc R . .
N2 N 0.0808(3) 0.0069(2) 0.1472(4) 0.0521(12) Uani 1 1 d . . .
C21 C -0.2933(4) 0.0447(3) 0.2263(6) 0.0729(18) Uani 1 1 d . . .
C33 C 0.6365(4) 0.0825(4) 0.6651(6) 0.082(2) Uani 1 1 d . . .
H33 H 0.6377 0.1057 0.6007 0.098 Uiso 1 1 calc R . .
C6 C 0.3718(3) 0.2457(3) 0.4287(5) 0.0598(16) Uani 1 1 d . . .
H6 H 0.3629 0.2915 0.4025 0.072 Uiso 1 1 calc R . .
C17 C 0.1829(3) -0.0007(3) -0.1419(4) 0.0523(15) Uani 1 1 d . . .
H17 H 0.1966 0.0452 -0.1548 0.063 Uiso 1 1 calc R . .
C7 C 0.3145(3) 0.2180(3) 0.4806(5) 0.0591(16) Uani 1 1 d . A .
C9 C 0.2427(4) 0.2644(4) 0.4894(6) 0.077(2) Uani 1 1 d . . .
C15 C 0.4791(4) 0.3236(3) 0.3344(6) 0.098(2) Uani 1 1 d . . .
H15A H 0.5191 0.3435 0.3025 0.147 Uiso 1 1 calc R . .
H15B H 0.4803 0.3489 0.4008 0.147 Uiso 1 1 calc R . .
H15C H 0.4245 0.3268 0.2819 0.147 Uiso 1 1 calc R . .
C38 C 0.1305(4) 0.0625(3) 0.1715(5) 0.0630(17) Uani 1 1 d . . .
H38 H 0.1255 0.0969 0.1177 0.076 Uiso 1 1 calc R . .
C22 C -0.3091(5) -0.0324(4) 0.2421(8) 0.132(3) Uani 1 1 d . . .
H22A H -0.3230 -0.0559 0.1716 0.197 Uiso 1 1 calc R . .
H22B H -0.3545 -0.0369 0.2730 0.197 Uiso 1 1 calc R . .
H22C H -0.2600 -0.0531 0.2917 0.197 Uiso 1 1 calc R . .
C25 C -0.1155(4) 0.2157(3) 0.0850(5) 0.0627(17) Uani 1 1 d . . .
C37 C 0.1887(4) 0.0709(4) 0.2731(7) 0.078(2) Uani 1 1 d . . .
H37 H 0.2232 0.1101 0.2877 0.093 Uiso 1 1 calc R . .
C34 C 0.0864(4) -0.0423(3) 0.2238(6) 0.0695(18) Uani 1 1 d . . .
H34 H 0.0526 -0.0818 0.2061 0.083 Uiso 1 1 calc R . .
C35 C 0.1420(5) -0.0357(4) 0.3300(6) 0.092(2) Uani 1 1 d . . .
H35 H 0.1429 -0.0689 0.3845 0.110 Uiso 1 1 calc R . .
C32 C 0.6916(4) 0.1031(5) 0.7647(7) 0.096(2) Uani 1 1 d . . .
H32 H 0.7283 0.1401 0.7677 0.115 Uiso 1 1 calc R . .
C29 C 0.5842(5) -0.0019(3) 0.7505(6) 0.086(2) Uani 1 1 d . . .
H29 H 0.5473 -0.0388 0.7474 0.103 Uiso 1 1 calc R . .
C14 C 0.5011(4) 0.2090(4) 0.2562(5) 0.091(2) Uani 1 1 d . . .
H14A H 0.5401 0.2317 0.2253 0.136 Uiso 1 1 calc R . .
H14B H 0.4465 0.2108 0.2035 0.136 Uiso 1 1 calc R . .
H14C H 0.5173 0.1609 0.2726 0.136 Uiso 1 1 calc R . .
C26 C -0.1282(4) 0.2289(3) -0.0383(6) 0.092(2) Uani 1 1 d . . .
H26A H -0.1128 0.2764 -0.0487 0.138 Uiso 1 1 calc R . .
H26B H -0.1856 0.2215 -0.0792 0.138 Uiso 1 1 calc R . .
H26C H -0.0940 0.1971 -0.0646 0.138 Uiso 1 1 calc R . .
C31 C 0.6912(5) 0.0689(5) 0.8575(7) 0.094(2) Uani 1 1 d . . .
H31 H 0.7276 0.0821 0.9259 0.113 Uiso 1 1 calc R . .
C36 C 0.1952(4) 0.0201(4) 0.3534(6) 0.084(2) Uani 1 1 d . . .
H36 H 0.2353 0.0238 0.4224 0.101 Uiso 1 1 calc R . .
C12 C 0.2741(4) 0.3337(4) 0.5451(7) 0.127(3) Uani 1 1 d . A .
H12A H 0.3069 0.3569 0.5050 0.190 Uiso 1 1 calc R . .
H12B H 0.3078 0.3253 0.6202 0.190 Uiso 1 1 calc R . .
H12C H 0.2276 0.3628 0.5454 0.190 Uiso 1 1 calc R . .
C16 C 0.5885(3) 0.2436(3) 0.4451(6) 0.088(2) Uani 1 1 d . . .
H16A H 0.6269 0.2657 0.4125 0.131 Uiso 1 1 calc R . .
H16B H 0.6044 0.1955 0.4620 0.131 Uiso 1 1 calc R . .
H16C H 0.5894 0.2679 0.5122 0.131 Uiso 1 1 calc R . .
C27 C -0.1679(4) 0.2695(3) 0.1235(7) 0.100(2) Uani 1 1 d . . .
H27A H -0.1508 0.3160 0.1106 0.149 Uiso 1 1 calc R . .
H27B H -0.1604 0.2633 0.2015 0.149 Uiso 1 1 calc R . .
H27C H -0.2256 0.2631 0.0828 0.149 Uiso 1 1 calc R . .
C30 C 0.6381(7) 0.0156(4) 0.8514(6) 0.108(3) Uani 1 1 d . . .
H30 H 0.6379 -0.0091 0.9150 0.130 Uiso 1 1 calc R . .
C28 C -0.0237(4) 0.2281(3) 0.1510(6) 0.098(2) Uani 1 1 d . . .
H28A H -0.0085 0.2755 0.1395 0.148 Uiso 1 1 calc R . .
H28B H 0.0108 0.1960 0.1259 0.148 Uiso 1 1 calc R . .
H28C H -0.0161 0.2206 0.2287 0.148 Uiso 1 1 calc R . .
C11 C 0.1866(4) 0.2826(5) 0.3746(7) 0.131(3) Uani 1 1 d . A .
H11A H 0.2185 0.3058 0.3335 0.196 Uiso 1 1 calc R . .
H11B H 0.1429 0.3131 0.3809 0.196 Uiso 1 1 calc R . .
H11C H 0.1629 0.2403 0.3366 0.196 Uiso 1 1 calc R . .
C24 C -0.2731(5) 0.0802(5) 0.3375(6) 0.134(3) Uani 1 1 d . . .
H24A H -0.2223 0.0611 0.3860 0.200 Uiso 1 1 calc R . .
H24B H -0.3176 0.0725 0.3691 0.200 Uiso 1 1 calc R . .
H24C H -0.2663 0.1297 0.3285 0.200 Uiso 1 1 calc R . .
C23 C -0.3746(4) 0.0753(5) 0.1511(7) 0.132(3) Uani 1 1 d . . .
H23A H -0.3887 0.0527 0.0798 0.197 Uiso 1 1 calc R . .
H23B H -0.3679 0.1248 0.1420 0.197 Uiso 1 1 calc R . .
H23C H -0.4183 0.0676 0.1842 0.197 Uiso 1 1 calc R . .

loop_
_atom_site_aniso_label
_atom_site_aniso_U_11
_atom_site_aniso_U_22
_atom_site_aniso_U_33
_atom_site_aniso_U_23
_atom_site_aniso_U_13
_atom_site_aniso_U_12
Co1 0.0455(7) 0.0413(8) 0.0532(8) 0.0006(7) 0.0169(6) 0.0038(6)
Co2 0.0515(8) 0.0405(8) 0.0617(9) -0.0013(7) 0.0282(7) -0.0006(6)
O3 0.060(2) 0.038(2) 0.069(3) 0.0012(19) 0.037(2) -0.0032(18)
O4 0.056(2) 0.042(2) 0.071(3) -0.005(2) 0.033(2) 0.0052(19)
O2 0.049(2) 0.056(2) 0.062(3) 0.000(2) 0.023(2) 0.001(2)
C3 0.043(3) 0.043(4) 0.047(4) -0.006(3) 0.013(3) -0.002(3)
O1 0.053(2) 0.060(3) 0.066(3) 0.005(2) 0.024(2) 0.000(2)
N1 0.056(3) 0.049(3) 0.057(4) -0.001(3) 0.018(3) 0.010(3)
C4 0.050(3) 0.045(4) 0.039(3) 0.003(3) 0.021(3) 0.000(3)
C5 0.046(3) 0.049(4) 0.052(4) 0.001(3) 0.014(3) 0.004(3)
C1 0.046(3) 0.054(4) 0.048(4) -0.004(3) 0.014(3) -0.003(3)
C18 0.049(3) 0.045(4) 0.051(4) -0.002(3) 0.017(3) 0.000(3)
C20 0.055(3) 0.053(4) 0.051(4) 0.001(3) 0.025(3) 0.004(3)
C13 0.055(4) 0.059(4) 0.076(4) 0.001(4) 0.023(4) 0.000(3)
C2 0.040(3) 0.055(4) 0.053(4) -0.009(3) 0.018(3) -0.002(3)
C8 0.047(3) 0.067(4) 0.063(4) -0.004(4) 0.025(3) 0.002(3)
C19 0.065(4) 0.047(4) 0.054(4) 0.001(3) 0.021(3) 0.010(3)
N2 0.050(3) 0.038(3) 0.070(4) -0.004(3) 0.022(3) -0.003(3)
C21 0.084(5) 0.066(5) 0.088(5) 0.011(4) 0.056(4) 0.016(4)
C33 0.071(4) 0.101(6) 0.071(5) 0.019(4) 0.018(4) -0.011(4)
C6 0.062(4) 0.052(4) 0.069(4) -0.003(3) 0.024(3) 0.006(3)
C17 0.060(4) 0.045(4) 0.057(4) 0.005(3) 0.025(3) 0.003(3)
C7 0.056(4) 0.064(5) 0.064(4) -0.011(4) 0.027(3) 0.005(3)
C9 0.068(4) 0.082(5) 0.095(6) -0.010(4) 0.043(4) 0.013(4)
C15 0.092(5) 0.064(5) 0.156(7) 0.024(5) 0.064(5) 0.008(4)
C38 0.064(4) 0.066(5) 0.057(4) 0.001(4) 0.016(4) 0.000(4)
C22 0.169(8) 0.087(6) 0.202(10) 0.009(6) 0.151(8) -0.004(6)
C25 0.076(4) 0.038(4) 0.079(5) -0.005(3) 0.029(4) 0.001(3)
C37 0.076(5) 0.061(5) 0.092(6) 0.002(5) 0.019(5) -0.007(4)
C34 0.086(5) 0.039(4) 0.079(5) -0.001(4) 0.018(4) -0.005(3)
C35 0.121(6) 0.066(5) 0.072(5) 0.011(4) 0.003(5) -0.009(5)
C32 0.069(5) 0.129(7) 0.075(6) 0.001(6) -0.001(5) -0.026(5)
C29 0.142(7) 0.063(5) 0.054(5) -0.005(4) 0.032(5) -0.013(4)
C14 0.094(5) 0.105(6) 0.089(5) 0.001(5) 0.051(4) -0.009(4)
C26 0.133(6) 0.057(4) 0.094(6) 0.017(4) 0.048(5) -0.008(4)
C31 0.099(6) 0.093(7) 0.074(6) -0.012(5) 0.002(5) 0.023(5)
C36 0.088(5) 0.073(5) 0.072(5) -0.004(4) -0.005(4) 0.003(4)
C12 0.108(6) 0.113(7) 0.166(9) -0.061(6) 0.051(6) 0.025(5)
C16 0.059(4) 0.086(5) 0.114(6) 0.009(4) 0.019(4) -0.013(4)
C27 0.119(5) 0.048(4) 0.149(7) -0.018(4) 0.067(5) 0.004(4)
C30 0.195(9) 0.076(6) 0.047(5) 0.002(4) 0.026(6) 0.004(6)
C28 0.078(5) 0.073(5) 0.135(7) -0.022(5) 0.018(5) -0.023(4)
C11 0.083(5) 0.157(9) 0.140(8) -0.021(7) 0.015(6) 0.058(6)
C24 0.160(7) 0.173(9) 0.100(7) -0.048(6) 0.089(6) -0.046(7)
C23 0.085(5) 0.184(10) 0.148(8) 0.033(7) 0.069(6) 0.023(6)

loop_
_atom_type_symbol
_atom_type_description
_atom_type_scat_dispersion_real
_atom_type_scat_dispersion_imag
_atom_type_scat_source
C C 0.0181 0.0091 'International Tables Vol C Tables 4.2.6.8 and 6.1.1.4'
H H 0.0000 0.0000 'International Tables Vol C Tables 4.2.6.8 and 6.1.1.4'
N N 0.0311 0.0180 'International Tables Vol C Tables 4.2.6.8 and 6.1.1.4'
O O 0.0492 0.0322 'International Tables Vol C Tables 4.2.6.8 and 6.1.1.4'
Co Co -2.3653 3.6143 'International Tables Vol C Tables 4.2.6.8 and 6.1.1.4'

loop_
_geom_angle_atom_site_label_1
_geom_angle_atom_site_label_2
_geom_angle_atom_site_label_3
_geom_angle
_geom_angle_site_symmetry_1
_geom_angle_site_symmetry_3
C41 C40 C39 112.1(11) . .
C41 N3 C39 112.1(11) . .
N3 C41 C39 127.0(11) . 3_776
C40 C41 C39 127.0(11) . 3_776
N3 C39 C41 120.7(11) . 3_776
C40 C39 C41 120.7(11) . 3_776
O1 Co1 O1 180.00(19) . 3_656
O1 Co1 O2 81.09(15) . .
O1 Co1 O2 98.91(15) 3_656 .
O1 Co1 O2 98.91(15) . 3_656
O1 Co1 O2 81.09(15) 3_656 3_656
O2 Co1 O2 180.00(8) . 3_656
O1 Co1 N1 90.74(15) . .
O1 Co1 N1 89.26(15) 3_656 .
O2 Co1 N1 90.05(17) . .
O2 Co1 N1 89.95(17) 3_656 .
O1 Co1 N1 89.26(15) . 3_656
O1 Co1 N1 90.74(15) 3_656 3_656
O2 Co1 N1 89.95(17) . 3_656
O2 Co1 N1 90.05(17) 3_656 3_656
N1 Co1 N1 180.000(1) . 3_656
O4 Co2 O4 180.0(3) . 3
O4 Co2 O3 92.79(14) . .
O4 Co2 O3 87.21(14) 3 .
O4 Co2 O3 87.21(14) . 3
O4 Co2 O3 92.79(14) 3 3
O3 Co2 O3 180.0(3) . 3
O4 Co2 N2 90.10(18) . .
O4 Co2 N2 89.90(18) 3 .
O3 Co2 N2 88.92(16) . .
O3 Co2 N2 91.08(16) 3 .
O4 Co2 N2 89.90(18) . 3
O4 Co2 N2 90.10(18) 3 3
O3 Co2 N2 91.08(16) . 3
O3 Co2 N2 88.92(16) 3 3
N2 Co2 N2 180.0(3) . 3
C3 O3 Co2 110.5(3) . .
C4 O4 Co2 110.2(3) . .
C2 O2 Co1 112.2(3) . .
O3 C3 C18 124.0(5) . .
O3 C3 C4 115.4(5) . 3
C18 C3 C4 120.5(5) . 3
C1 O1 Co1 112.2(3) . .
C29 N1 C33 115.8(6) . .
C29 N1 Co1 123.0(5) . .
C33 N1 Co1 121.1(5) . .
O4 C4 C17 123.6(5) . .
O4 C4 C3 116.7(4) . 3
C17 C4 C3 119.8(5) . 3
C6 C5 C2 115.9(5) . .
C6 C5 C13 122.9(5) . .
C2 C5 C13 121.3(5) . .
O1 C1 C8 122.2(5) . .
O1 C1 C2 117.8(5) . .
C8 C1 C2 119.9(6) . .
C19 C18 C3 116.6(5) . .
C19 C18 C25 122.2(5) . .
C3 C18 C25 121.2(5) . .
C17 C20 C19 117.8(5) 3 .
C17 C20 C21 122.8(5) 3 .
C19 C20 C21 119.4(5) . .
C14 C13 C5 110.4(5) . .
C14 C13 C15 107.8(6) . .
C5 C13 C15 112.2(5) . .
C14 C13 C16 108.4(5) . .
C5 C13 C16 110.0(5) . .
C15 C13 C16 107.8(5) . .
O2 C2 C5 124.2(5) . .
O2 C2 C1 116.7(5) . .
C5 C2 C1 119.1(5) . .
C7 C8 C1 121.5(6) . .
C18 C19 C20 124.0(5) . .
C34 N2 C38 119.5(5) . .
C34 N2 Co2 121.5(4) . .
C38 N2 Co2 119.0(4) . .
C24 C21 C22 108.2(6) . .
C24 C21 C20 111.6(6) . .
C22 C21 C20 112.1(5) . .
C24 C21 C23 108.5(6) . .
C22 C21 C23 106.9(6) . .
C20 C21 C23 109.3(5) . .
N1 C33 C32 123.1(6) . .
C5 C6 C7 126.3(6) . .
C20 C17 C4 121.2(5) 3 .
C8 C7 C6 117.4(5) . .
C8 C7 C9 123.8(6) . .
C6 C7 C9 118.8(6) . .
C11 C9 C12 106.0(7) . .
C11 C9 C7 110.0(5) . .
C12 C9 C7 111.3(5) . .
C11 C9 C10A 121.4(9) . .
C12 C9 C10A 96.0(9) . .
C7 C9 C10A 111.0(7) . .
C11 C9 C10B 92.2(10) . .
C12 C9 C10B 122.6(10) . .
C7 C9 C10B 112.2(8) . .
N2 C38 C37 122.3(6) . .
C27 C25 C26 107.3(5) . .
C27 C25 C18 112.4(5) . .
C26 C25 C18 110.4(5) . .
C27 C25 C28 108.0(5) . .
C26 C25 C28 109.6(5) . .
C18 C25 C28 109.2(5) . .
C38 C37 C36 118.7(6) . .
N2 C34 C35 121.2(6) . .
C36 C35 C34 119.2(7) . .
C31 C32 C33 118.7(8) . .
N1 C29 C30 123.8(7) . .
C30 C31 C32 119.7(8) . .
C35 C36 C37 119.0(7) . .
C31 C30 C29 119.0(8) . .

loop_
_geom_bond_atom_site_label_1
_geom_bond_atom_site_label_2
_geom_bond_distance
_geom_bond_site_symmetry_2
C40 C41 1.380(13) .
C40 C39 1.463(14) .
N3 C41 1.380(13) .
N3 C39 1.463(14) .
C41 C39 1.576(16) 3_776
C39 C41 1.576(16) 3_776
C10A C9 1.539(14) .
C10B C9 1.549(15) .
Co1 O1 2.010(3) .
Co1 O1 2.010(3) 3_656
Co1 O2 2.042(4) .
Co1 O2 2.042(4) 3_656
Co1 N1 2.118(5) .
Co1 N1 2.118(5) 3_656
Co2 O4 1.880(3) .
Co2 O4 1.880(3) 3
Co2 O3 1.881(3) .
Co2 O3 1.881(3) 3
Co2 N2 1.949(5) .
Co2 N2 1.949(5) 3
O3 C3 1.321(6) .
O4 C4 1.311(6) .
O2 C2 1.295(6) .
C3 C18 1.403(7) .
C3 C4 1.438(7) 3
O1 C1 1.306(6) .
N1 C29 1.325(7) .
N1 C33 1.338(7) .
C4 C17 1.391(7) .
C4 C3 1.438(7) 3
C5 C6 1.365(7) .
C5 C2 1.441(7) .
C5 C13 1.527(7) .
C1 C8 1.414(7) .
C1 C2 1.444(7) .
C18 C19 1.391(7) .
C18 C25 1.522(7) .
C20 C17 1.370(7) 3
C20 C19 1.424(7) .
C20 C21 1.526(8) .
C13 C14 1.529(8) .
C13 C15 1.527(8) .
C13 C16 1.533(7) .
C8 C7 1.348(7) .
N2 C34 1.328(7) .
N2 C38 1.326(7) .
C21 C24 1.501(9) .
C21 C22 1.514(9) .
C21 C23 1.527(9) .
C33 C32 1.375(9) .
C6 C7 1.419(7) .
C17 C20 1.370(7) 3
C7 C9 1.528(8) .
C9 C11 1.512(9) .
C9 C12 1.514(9) .
C38 C37 1.368(8) .
C25 C27 1.523(8) .
C25 C26 1.525(8) .
C25 C28 1.538(8) .
C37 C36 1.382(9) .
C34 C35 1.390(8) .
C35 C36 1.363(9) .
C32 C31 1.341(9) .
C29 C30 1.364(10) .
C31 C30 1.340(10) .
